data_4071284
loop_
_publ_author_name
'Chitanda, Jackson M.'
'Prokopchuk, Demyan E.'
'Quail, J. Wilson'
'Foley, Stephen R.'

_publ_section_title
;
 From Pyrroles to Isoindolines: Synthesis of a \g-Diimine Ligand for
 Applications in Palladium Coordination Chemistry and Catalysis
;
_journal_issue 10
_journal_name_full Organometallics
_journal_page_first 2337
_journal_paper_doi 10.1021/om800080e
_journal_volume 27
_journal_year 2008
_chemical_formula_moiety 'C64 H80 Cl4 N4 Pd2, 2(C H Cl3)'
_chemical_formula_sum 'C66 H82 Cl10 N4 Pd2'
_chemical_formula_weight 1498.70
_chemical_name_systematic
; 
 ? 
;
_space_group_IT_number 14
_symmetry_cell_setting monoclinic
_symmetry_space_group_name_Hall '-P 2ybc'
_symmetry_space_group_name_H-M 'P 1 21/c 1'
_atom_sites_solution_hydrogens geom
_atom_sites_solution_primary direct
_atom_sites_solution_secondary difmap
_audit_creation_method SHELXL-97
_cell_angle_alpha 90.00
_cell_angle_beta 94.7006(8)
_cell_angle_gamma 90.00
_cell_formula_units_Z 2
_cell_length_a 12.5210(3)
_cell_length_b 10.1820(2)
_cell_length_c 27.5197(6)
_cell_measurement_reflns_used 7965
_cell_measurement_temperature 173(2)
_cell_measurement_theta_max 27.485
_cell_measurement_theta_min 0.407
_cell_volume 3496.65(13)
_computing_cell_refinement 'HKL Scalepack (Otwinowski & Minor 1997)'
_computing_data_collection 'Collect (Nonius BV, 1998)'
_computing_data_reduction 'HKL Denzo and Scalepack (Otwinowski & Minor 1997)'
_computing_molecular_graphics 'Ortep-3 for Windows (Farrugia, 1997)'
_computing_publication_material 'PLATON (Spek, 2003)'
_computing_structure_refinement 'SHELXL-97 (Sheldrick, 1997)'
_computing_structure_solution 'SIR97 (Altomare et al., 1999)'
_diffrn_ambient_temperature 173(2)
_diffrn_detector_area_resol_mean 9
_diffrn_measured_fraction_theta_full 0.999
_diffrn_measured_fraction_theta_max 0.999
_diffrn_measurement_device 'Nonius KappaCCD'
_diffrn_measurement_method '\f scans and \w scans with \k offsets'
_diffrn_radiation_monochromator 'horizonally mounted graphite crystal'
_diffrn_radiation_source 'fine-focus sealed tube'
_diffrn_radiation_type MoK\a
_diffrn_radiation_wavelength 0.71073
_diffrn_reflns_av_R_equivalents 0.1082
_diffrn_reflns_av_sigmaI/netI 0.0789
_diffrn_reflns_limit_h_max 16
_diffrn_reflns_limit_h_min -16
_diffrn_reflns_limit_k_max 13
_diffrn_reflns_limit_k_min -13
_diffrn_reflns_limit_l_max 35
_diffrn_reflns_limit_l_min -35
_diffrn_reflns_number 43959
_diffrn_reflns_theta_full 27.48
_diffrn_reflns_theta_max 27.48
_diffrn_reflns_theta_min 2.29
_diffrn_standards_decay_% 0
_diffrn_standards_interval_count 0
_diffrn_standards_interval_time 0
_diffrn_standards_number 0
_exptl_absorpt_coefficient_mu 0.937
_exptl_absorpt_correction_T_max 0.954
_exptl_absorpt_correction_T_min 0.806
_exptl_absorpt_correction_type psi-scan
_exptl_absorpt_process_details 'Shelxtl 6.10 (Bruker-AXS, 2000)'
_exptl_crystal_colour orange
_exptl_crystal_density_diffrn 1.423
_exptl_crystal_density_method 'not measured'
_exptl_crystal_description rod
_exptl_crystal_F_000 1536
_exptl_crystal_size_max 0.15
_exptl_crystal_size_mid 0.08
_exptl_crystal_size_min 0.05
_refine_diff_density_max 0.507
_refine_diff_density_min -0.853
_refine_diff_density_rms 0.109
_refine_ls_extinction_method none
_refine_ls_goodness_of_fit_ref 1.023
_refine_ls_hydrogen_treatment constr
_refine_ls_matrix_type full
_refine_ls_number_parameters 378
_refine_ls_number_reflns 7999
_refine_ls_number_restraints 0
_refine_ls_restrained_S_all 1.023
_refine_ls_R_factor_all 0.0949
_refine_ls_R_factor_gt 0.0510
_refine_ls_shift/su_max 0.000
_refine_ls_shift/su_mean 0.000
_refine_ls_structure_factor_coef Fsqd
_refine_ls_weighting_details 'calc w=1/[\s^2^(Fo^2^)+(0.0198P)^2^+5.9728P] where P=(Fo^2^+2Fc^2^)/3'
_refine_ls_weighting_scheme calc
_refine_ls_wR_factor_gt 0.0809
_refine_ls_wR_factor_ref 0.0954
_reflns_number_gt 5434
_reflns_number_total 7999
_reflns_threshold_expression >2\s(I)
_cod_data_source_file om800080e-file001.cif
_cod_data_source_block 360
_cod_depositor_comments
;
The following automatic conversions were performed:

'_exptl_absorpt_correction_type' value 'Psi-scan' changed to
'psi-scan' according to
/home/saulius/struct/CIF-dictionaries/cif_core.dic dictionary named
'cif_core.dic' version 2.4.1 from 2010-06-29.

Automatic conversion script
Id: cif_fix_values 1715 2011-07-08 13:25:40Z adriana 
;
_cod_original_sg_symbol_H-M 'P 21/c'
_cod_database_code 4071284

loop_
_symmetry_equiv_pos_as_xyz
'x, y, z'
'-x, y+1/2, -z+1/2'
'-x, -y, -z'
'x, -y-1/2, z-1/2'

loop_
_atom_site_label
_atom_site_type_symbol
_atom_site_fract_x
_atom_site_fract_y
_atom_site_fract_z
_atom_site_U_iso_or_equiv
_atom_site_adp_type
_atom_site_occupancy
_atom_site_symmetry_multiplicity
_atom_site_calc_flag
_atom_site_refinement_flags
Cl1 Cl 0.47657(8) 0.76692(9) 0.08877(4) 0.0344(2) Uani 1 1 d .
Cl2 Cl 0.42297(8) 0.61614(9) -0.01574(3) 0.0323(2) Uani 1 1 d .
Cl3 Cl 0.17271(12) 0.59748(14) 0.13787(6) 0.0730(4) Uani 1 1 d .
Cl4 Cl 0.31591(12) 0.65420(17) 0.22186(6) 0.0824(5) Uani 1 1 d .
Cl5 Cl 0.20428(13) 0.86486(13) 0.16864(6) 0.0754(4) Uani 1 1 d .
N1 N 0.6346(2) 0.5417(3) 0.11428(10) 0.0226(7) Uani 1 1 d .
N2 N 0.7493(2) 0.2365(3) 0.11692(11) 0.0276(7) Uani 1 1 d .
Pd1 Pd 0.53271(2) 0.57771(3) 0.054631(10) 0.02315(8) Uani 1 1 d .
C1 C 0.5429(3) 0.3401(3) 0.13244(13) 0.0257(8) Uani 1 1 d .
C2 C 0.4371(3) 0.3819(4) 0.13235(14) 0.0331(9) Uani 1 1 d .
H2 H 0.4220 0.4724 0.1367 0.040 Uiso 1 1 calc R
C3 C 0.3534(3) 0.2928(4) 0.12601(15) 0.0374(10) Uani 1 1 d .
H3 H 0.2814 0.3224 0.1259 0.045 Uiso 1 1 calc R
C4 C 0.3746(3) 0.1619(4) 0.11987(15) 0.0390(10) Uani 1 1 d .
H4 H 0.3171 0.1010 0.1153 0.047 Uiso 1 1 calc R
C5 C 0.4789(3) 0.1181(4) 0.12027(15) 0.0352(10) Uani 1 1 d .
H5 H 0.4925 0.0272 0.1161 0.042 Uiso 1 1 calc R
C6 C 0.5648(3) 0.2052(3) 0.12670(13) 0.0272(9) Uani 1 1 d .
C7 C 0.6309(3) 0.4364(3) 0.13920(12) 0.0241(8) Uani 1 1 d .
H7 H 0.6878 0.4191 0.1634 0.029 Uiso 1 1 calc R
C8 C 0.7176(3) 0.6387(3) 0.12717(13) 0.0254(8) Uani 1 1 d .
C9 C 0.8032(3) 0.6498(3) 0.09783(13) 0.0276(9) Uani 1 1 d .
C10 C 0.8780(3) 0.7488(4) 0.10903(16) 0.0384(10) Uani 1 1 d .
H10 H 0.9364 0.7589 0.0894 0.046 Uiso 1 1 calc R
C11 C 0.8692(3) 0.8324(4) 0.14789(16) 0.0410(11) Uani 1 1 d .
H11 H 0.9201 0.9007 0.1544 0.049 Uiso 1 1 calc R
C12 C 0.7858(3) 0.8164(4) 0.17743(15) 0.0381(10) Uani 1 1 d .
H12 H 0.7817 0.8725 0.2048 0.046 Uiso 1 1 calc R
C13 C 0.7071(3) 0.7197(3) 0.16804(13) 0.0285(9) Uani 1 1 d .
C14 C 0.8188(3) 0.5565(4) 0.05566(14) 0.0308(9) Uani 1 1 d .
H14 H 0.7682 0.4813 0.0581 0.037 Uiso 1 1 calc R
C15 C 0.9330(3) 0.5007(4) 0.05898(16) 0.0423(11) Uani 1 1 d .
H15A H 0.9388 0.4347 0.0334 0.051 Uiso 1 1 calc R
H15B H 0.9492 0.4599 0.0910 0.051 Uiso 1 1 calc R
H15C H 0.9841 0.5719 0.0547 0.051 Uiso 1 1 calc R
C16 C 0.7919(4) 0.6232(4) 0.00632(16) 0.0487(12) Uani 1 1 d .
H16A H 0.7194 0.6600 0.0052 0.058 Uiso 1 1 calc R
H16B H 0.7956 0.5585 -0.0198 0.058 Uiso 1 1 calc R
H16C H 0.8434 0.6938 0.0020 0.058 Uiso 1 1 calc R
C17 C 0.6190(3) 0.7039(4) 0.20215(14) 0.0360(10) Uani 1 1 d .
H17 H 0.5592 0.6539 0.1843 0.043 Uiso 1 1 calc R
C18 C 0.5738(4) 0.8348(4) 0.21785(18) 0.0558(13) Uani 1 1 d .
H18A H 0.5131 0.8189 0.2374 0.067 Uiso 1 1 calc R
H18B H 0.5497 0.8862 0.1889 0.067 Uiso 1 1 calc R
H18C H 0.6295 0.8835 0.2374 0.067 Uiso 1 1 calc R
C19 C 0.6587(4) 0.6233(5) 0.24748(16) 0.0540(13) Uani 1 1 d .
H19A H 0.5994 0.6096 0.2680 0.065 Uiso 1 1 calc R
H19B H 0.7166 0.6709 0.2660 0.065 Uiso 1 1 calc R
H19C H 0.6854 0.5380 0.2372 0.065 Uiso 1 1 calc R
C20 C 0.6736(3) 0.1574(3) 0.12177(13) 0.0281(9) Uani 1 1 d .
H20 H 0.6873 0.0656 0.1222 0.034 Uiso 1 1 calc R
C21 C 0.8544(3) 0.1910(3) 0.10829(14) 0.0287(9) Uani 1 1 d .
C22 C 0.8750(3) 0.1500(4) 0.06144(14) 0.0310(9) Uani 1 1 d .
C23 C 0.9805(3) 0.1216(4) 0.05346(16) 0.0417(11) Uani 1 1 d .
H23 H 0.9972 0.0946 0.0219 0.050 Uiso 1 1 calc R
C24 C 1.0618(4) 0.1317(4) 0.09022(18) 0.0474(12) Uani 1 1 d .
H24 H 1.1332 0.1109 0.0839 0.057 Uiso 1 1 calc R
C25 C 1.0399(3) 0.1718(4) 0.13601(16) 0.0422(11) Uani 1 1 d .
H25 H 1.0965 0.1784 0.1611 0.051 Uiso 1 1 calc R
C26 C 0.9352(3) 0.2032(4) 0.14618(15) 0.0324(9) Uani 1 1 d .
C27 C 0.7862(3) 0.1371(4) 0.02039(15) 0.0375(10) Uani 1 1 d .
H27 H 0.7236 0.1893 0.0300 0.045 Uiso 1 1 calc R
C28 C 0.7493(4) -0.0048(5) 0.01397(17) 0.0517(12) Uani 1 1 d .
H28A H 0.6904 -0.0095 -0.0117 0.062 Uiso 1 1 calc R
H28B H 0.7246 -0.0372 0.0447 0.062 Uiso 1 1 calc R
H28C H 0.8091 -0.0590 0.0048 0.062 Uiso 1 1 calc R
C29 C 0.8179(4) 0.1925(5) -0.02792(16) 0.0502(12) Uani 1 1 d .
H29A H 0.7552 0.1933 -0.0517 0.060 Uiso 1 1 calc R
H29B H 0.8740 0.1375 -0.0402 0.060 Uiso 1 1 calc R
H29C H 0.8448 0.2822 -0.0229 0.060 Uiso 1 1 calc R
C30 C 0.9118(3) 0.2535(4) 0.19598(14) 0.0375(10) Uani 1 1 d .
H30 H 0.8333 0.2406 0.1987 0.045 Uiso 1 1 calc R
C31 C 0.9326(5) 0.3977(5) 0.2009(2) 0.0755(18) Uani 1 1 d .
H31A H 0.9139 0.4275 0.2330 0.091 Uiso 1 1 calc R
H31B H 0.8888 0.4448 0.1754 0.091 Uiso 1 1 calc R
H31C H 1.0086 0.4152 0.1975 0.091 Uiso 1 1 calc R
C32 C 0.9695(5) 0.1748(6) 0.23693(18) 0.0794(19) Uani 1 1 d .
H32A H 0.9458 0.2040 0.2682 0.095 Uiso 1 1 calc R
H32B H 1.0470 0.1883 0.2367 0.095 Uiso 1 1 calc R
H32C H 0.9530 0.0814 0.2323 0.095 Uiso 1 1 calc R
C33 C 0.2651(4) 0.7102(4) 0.16435(18) 0.0525(12) Uani 1 1 d .
H33 H 0.3257 0.7183 0.1431 0.063 Uiso 1 1 calc R

loop_
_atom_site_aniso_label
_atom_site_aniso_U_11
_atom_site_aniso_U_22
_atom_site_aniso_U_33
_atom_site_aniso_U_23
_atom_site_aniso_U_13
_atom_site_aniso_U_12
Cl1 0.0432(6) 0.0258(5) 0.0334(6) -0.0081(4) -0.0015(4) 0.0073(4)
Cl2 0.0427(6) 0.0265(5) 0.0261(5) -0.0057(4) -0.0077(4) 0.0126(4)
Cl3 0.0800(10) 0.0614(9) 0.0778(10) -0.0082(7) 0.0066(8) -0.0092(7)
Cl4 0.0610(10) 0.1141(13) 0.0715(10) 0.0235(9) 0.0010(8) 0.0093(8)
Cl5 0.1098(12) 0.0438(7) 0.0769(10) 0.0015(7) 0.0342(9) 0.0066(7)
N1 0.0265(17) 0.0185(16) 0.0223(16) -0.0026(12) -0.0019(13) 0.0028(12)
N2 0.0278(18) 0.0249(17) 0.0296(18) 0.0006(13) -0.0002(14) 0.0053(14)
Pd1 0.02907(16) 0.01854(14) 0.02123(14) -0.00226(12) -0.00157(11) 0.00296(12)
C1 0.032(2) 0.025(2) 0.021(2) 0.0021(15) 0.0052(16) -0.0007(16)
C2 0.034(2) 0.028(2) 0.038(2) 0.0028(17) 0.0042(19) 0.0023(17)
C3 0.026(2) 0.043(3) 0.043(3) 0.0052(19) 0.0035(19) 0.0005(18)
C4 0.029(2) 0.041(3) 0.047(3) 0.003(2) 0.004(2) -0.0122(19)
C5 0.044(3) 0.024(2) 0.038(2) -0.0018(17) 0.006(2) -0.0056(18)
C6 0.033(2) 0.025(2) 0.022(2) 0.0037(15) -0.0007(17) -0.0004(16)
C7 0.028(2) 0.024(2) 0.0201(18) -0.0023(15) -0.0007(15) 0.0008(15)
C8 0.033(2) 0.0189(19) 0.023(2) 0.0007(15) -0.0067(17) -0.0016(15)
C9 0.037(2) 0.0176(19) 0.028(2) 0.0026(15) 0.0019(18) -0.0040(16)
C10 0.036(2) 0.031(2) 0.048(3) 0.007(2) 0.002(2) -0.0062(18)
C11 0.039(3) 0.027(2) 0.055(3) -0.006(2) -0.009(2) -0.0093(18)
C12 0.047(3) 0.029(2) 0.037(3) -0.0095(18) -0.006(2) -0.0043(19)
C13 0.035(2) 0.023(2) 0.026(2) -0.0012(15) -0.0061(17) 0.0005(16)
C14 0.032(2) 0.030(2) 0.031(2) 0.0017(17) 0.0090(17) -0.0059(17)
C15 0.047(3) 0.037(2) 0.045(3) -0.005(2) 0.016(2) -0.003(2)
C16 0.063(3) 0.044(3) 0.040(3) 0.002(2) 0.007(2) -0.005(2)
C17 0.047(3) 0.032(2) 0.028(2) -0.0107(17) 0.001(2) 0.0018(18)
C18 0.065(3) 0.051(3) 0.052(3) -0.020(2) 0.014(3) 0.004(2)
C19 0.076(4) 0.058(3) 0.029(3) 0.002(2) 0.008(2) -0.001(3)
C20 0.034(2) 0.019(2) 0.031(2) -0.0001(15) 0.0000(18) 0.0046(16)
C21 0.030(2) 0.0190(19) 0.037(2) 0.0040(16) 0.0006(18) 0.0041(16)
C22 0.032(2) 0.027(2) 0.033(2) -0.0031(17) -0.0011(18) 0.0052(16)
C23 0.037(3) 0.045(3) 0.042(3) -0.016(2) 0.001(2) 0.011(2)
C24 0.029(3) 0.055(3) 0.057(3) -0.012(2) -0.001(2) 0.008(2)
C25 0.035(3) 0.046(3) 0.044(3) -0.005(2) -0.008(2) 0.003(2)
C26 0.033(2) 0.025(2) 0.037(2) -0.0007(17) -0.0046(19) 0.0013(17)
C27 0.036(3) 0.043(2) 0.032(2) -0.0100(19) -0.0040(19) 0.0139(19)
C28 0.045(3) 0.062(3) 0.047(3) -0.012(2) -0.005(2) -0.004(2)
C29 0.052(3) 0.055(3) 0.042(3) -0.003(2) -0.004(2) 0.010(2)
C30 0.040(3) 0.044(3) 0.027(2) -0.0006(18) -0.0019(19) 0.0008(19)
C31 0.118(5) 0.058(4) 0.055(3) -0.025(3) 0.036(3) -0.022(3)
C32 0.091(5) 0.109(5) 0.037(3) 0.018(3) 0.000(3) 0.038(4)
C33 0.053(3) 0.048(3) 0.058(3) 0.003(2) 0.018(3) 0.002(2)

loop_
_atom_type_symbol
_atom_type_description
_atom_type_scat_dispersion_real
_atom_type_scat_dispersion_imag
_atom_type_scat_source
C C 0.0033 0.0016 'International Tables Vol C Tables 4.2.6.8 and 6.1.1.4'
H H 0.0000 0.0000 'International Tables Vol C Tables 4.2.6.8 and 6.1.1.4'
Cl Cl 0.1484 0.1585 'International Tables Vol C Tables 4.2.6.8 and 6.1.1.4'
N N 0.0061 0.0033 'International Tables Vol C Tables 4.2.6.8 and 6.1.1.4'
Pd Pd -0.9988 1.0072 'International Tables Vol C Tables 4.2.6.8 and 6.1.1.4'

loop_
_geom_angle_atom_site_label_1
_geom_angle_atom_site_label_2
_geom_angle_atom_site_label_3
_geom_angle
_geom_angle_site_symmetry_3
Pd1 Cl2 Pd1 95.37(3) 3_665
C7 N1 C8 119.7(3) .
C7 N1 Pd1 122.6(2) .
C8 N1 Pd1 117.6(2) .
C20 N2 C21 121.4(3) .
N1 Pd1 Cl1 90.79(8) .
N1 Pd1 Cl2 177.26(9) .
Cl1 Pd1 Cl2 91.15(3) .
N1 Pd1 Cl2 93.50(8) 3_665
Cl1 Pd1 Cl2 175.34(4) 3_665
Cl2 Pd1 Cl2 84.63(3) 3_665
C2 C1 C6 119.4(3) .
C2 C1 C7 119.9(3) .
C6 C1 C7 120.7(3) .
C3 C2 C1 120.6(4) .
C3 C2 H2 119.7 .
C1 C2 H2 119.7 .
C4 C3 C2 120.0(4) .
C4 C3 H3 120.0 .
C2 C3 H3 120.0 .
C3 C4 C5 120.3(4) .
C3 C4 H4 119.8 .
C5 C4 H4 119.8 .
C4 C5 C6 121.1(4) .
C4 C5 H5 119.5 .
C6 C5 H5 119.5 .
C5 C6 C1 118.5(4) .
C5 C6 C20 119.4(3) .
C1 C6 C20 121.7(3) .
N1 C7 C1 123.4(3) .
N1 C7 H7 118.3 .
C1 C7 H7 118.3 .
C9 C8 C13 122.7(3) .
C9 C8 N1 118.7(3) .
C13 C8 N1 118.6(3) .
C10 C9 C8 117.6(4) .
C10 C9 C14 119.6(4) .
C8 C9 C14 122.8(3) .
C11 C10 C9 121.6(4) .
C11 C10 H10 119.2 .
C9 C10 H10 119.2 .
C10 C11 C12 119.6(4) .
C10 C11 H11 120.2 .
C12 C11 H11 120.2 .
C11 C12 C13 121.8(4) .
C11 C12 H12 119.1 .
C13 C12 H12 119.1 .
C12 C13 C8 116.6(4) .
C12 C13 C17 119.8(3) .
C8 C13 C17 123.6(3) .
C9 C14 C16 111.5(3) .
C9 C14 C15 111.2(3) .
C16 C14 C15 110.7(3) .
C9 C14 H14 107.8 .
C16 C14 H14 107.8 .
C15 C14 H14 107.8 .
C14 C15 H15A 109.5 .
C14 C15 H15B 109.5 .
H15A C15 H15B 109.5 .
C14 C15 H15C 109.5 .
H15A C15 H15C 109.5 .
H15B C15 H15C 109.5 .
C14 C16 H16A 109.5 .
C14 C16 H16B 109.5 .
H16A C16 H16B 109.5 .
C14 C16 H16C 109.5 .
H16A C16 H16C 109.5 .
H16B C16 H16C 109.5 .
C13 C17 C18 112.9(3) .
C13 C17 C19 110.8(3) .
C18 C17 C19 109.8(4) .
C13 C17 H17 107.7 .
C18 C17 H17 107.7 .
C19 C17 H17 107.7 .
C17 C18 H18A 109.5 .
C17 C18 H18B 109.5 .
H18A C18 H18B 109.5 .
C17 C18 H18C 109.5 .
H18A C18 H18C 109.5 .
H18B C18 H18C 109.5 .
C17 C19 H19A 109.5 .
C17 C19 H19B 109.5 .
H19A C19 H19B 109.5 .
C17 C19 H19C 109.5 .
H19A C19 H19C 109.5 .
H19B C19 H19C 109.5 .
N2 C20 C6 120.7(3) .
N2 C20 H20 119.6 .
C6 C20 H20 119.6 .
C26 C21 C22 122.4(4) .
C26 C21 N2 117.8(3) .
C22 C21 N2 119.4(3) .
C23 C22 C21 117.3(4) .
C23 C22 C27 120.7(4) .
C21 C22 C27 122.0(3) .
C24 C23 C22 121.6(4) .
C24 C23 H23 119.2 .
C22 C23 H23 119.2 .
C25 C24 C23 120.3(4) .
C25 C24 H24 119.8 .
C23 C24 H24 119.8 .
C24 C25 C26 120.8(4) .
C24 C25 H25 119.6 .
C26 C25 H25 119.6 .
C21 C26 C25 117.6(4) .
C21 C26 C30 121.6(4) .
C25 C26 C30 120.8(4) .
C28 C27 C22 111.3(3) .
C28 C27 C29 110.3(4) .
C22 C27 C29 112.8(4) .
C28 C27 H27 107.4 .
C22 C27 H27 107.4 .
C29 C27 H27 107.4 .
C27 C28 H28A 109.5 .
C27 C28 H28B 109.5 .
H28A C28 H28B 109.5 .
C27 C28 H28C 109.5 .
H28A C28 H28C 109.5 .
H28B C28 H28C 109.5 .
C27 C29 H29A 109.5 .
C27 C29 H29B 109.5 .
H29A C29 H29B 109.5 .
C27 C29 H29C 109.5 .
H29A C29 H29C 109.5 .
H29B C29 H29C 109.5 .
C31 C30 C26 111.6(4) .
C31 C30 C32 112.5(4) .
C26 C30 C32 112.2(4) .
C31 C30 H30 106.7 .
C26 C30 H30 106.7 .
C32 C30 H30 106.7 .
C30 C31 H31A 109.5 .
C30 C31 H31B 109.5 .
H31A C31 H31B 109.5 .
C30 C31 H31C 109.5 .
H31A C31 H31C 109.5 .
H31B C31 H31C 109.5 .
C30 C32 H32A 109.5 .
C30 C32 H32B 109.5 .
H32A C32 H32B 109.5 .
C30 C32 H32C 109.5 .
H32A C32 H32C 109.5 .
H32B C32 H32C 109.5 .
Cl3 C33 Cl4 110.0(3) .
Cl3 C33 Cl5 110.0(3) .
Cl4 C33 Cl5 111.0(3) .
Cl3 C33 H33 108.6 .
Cl4 C33 H33 108.6 .
Cl5 C33 H33 108.6 .

loop_
_geom_bond_atom_site_label_1
_geom_bond_atom_site_label_2
_geom_bond_distance
_geom_bond_site_symmetry_2
Cl1 Pd1 2.2796(9) .
Cl2 Pd1 2.3141(9) .
Cl2 Pd1 2.3338(9) 3_665
Cl3 C33 1.745(5) .
Cl4 C33 1.752(5) .
Cl5 C33 1.757(5) .
N1 C7 1.276(4) .
N1 C8 1.456(4) .
N1 Pd1 2.028(3) .
N2 C20 1.259(5) .
N2 C21 1.433(5) .
Pd1 Cl2 2.3338(9) 3_665
C1 C2 1.391(5) .
C1 C6 1.412(5) .
C1 C7 1.476(5) .
C2 C3 1.386(5) .
C2 H2 0.9500 .
C3 C4 1.373(6) .
C3 H3 0.9500 .
C4 C5 1.380(6) .
C4 H4 0.9500 .
C5 C6 1.394(5) .
C5 H5 0.9500 .
C6 C20 1.463(5) .
C7 H7 0.9500 .
C8 C9 1.398(5) .
C8 C13 1.409(5) .
C9 C10 1.392(5) .
C9 C14 1.525(5) .
C10 C11 1.379(6) .
C10 H10 0.9500 .
C11 C12 1.385(6) .
C11 H11 0.9500 .
C12 C13 1.402(5) .
C12 H12 0.9500 .
C13 C17 1.514(6) .
C14 C16 1.531(6) .
C14 C15 1.535(5) .
C14 H14 1.0000 .
C15 H15A 0.9800 .
C15 H15B 0.9800 .
C15 H15C 0.9800 .
C16 H16A 0.9800 .
C16 H16B 0.9800 .
C16 H16C 0.9800 .
C17 C18 1.524(5) .
C17 C19 1.542(6) .
C17 H17 1.0000 .
C18 H18A 0.9800 .
C18 H18B 0.9800 .
C18 H18C 0.9800 .
C19 H19A 0.9800 .
C19 H19B 0.9800 .
C19 H19C 0.9800 .
C20 H20 0.9500 .
C21 C26 1.398(5) .
C21 C22 1.399(5) .
C22 C23 1.387(5) .
C22 C27 1.525(5) .
C23 C24 1.378(6) .
C23 H23 0.9500 .
C24 C25 1.373(6) .
C24 H24 0.9500 .
C25 C26 1.399(6) .
C25 H25 0.9500 .
C26 C30 1.514(6) .
C27 C28 1.522(6) .
C27 C29 1.526(6) .
C27 H27 1.0000 .
C28 H28A 0.9800 .
C28 H28B 0.9800 .
C28 H28C 0.9800 .
C29 H29A 0.9800 .
C29 H29B 0.9800 .
C29 H29C 0.9800 .
C30 C31 1.495(6) .
C30 C32 1.516(6) .
C30 H30 1.0000 .
C31 H31A 0.9800 .
C31 H31B 0.9800 .
C31 H31C 0.9800 .
C32 H32A 0.9800 .
C32 H32B 0.9800 .
C32 H32C 0.9800 .
C33 H33 1.0000 .

loop_
_geom_torsion_atom_site_label_1
_geom_torsion_atom_site_label_2
_geom_torsion_atom_site_label_3
_geom_torsion_atom_site_label_4
_geom_torsion
_geom_torsion_site_symmetry_1
_geom_torsion_site_symmetry_4
C7 N1 Pd1 Cl1 122.7(3) . .
C8 N1 Pd1 Cl1 -60.1(2) . .
C7 N1 Pd1 Cl2 -55.5(3) . 3_665
C8 N1 Pd1 Cl2 121.7(2) . 3_665
Pd1 Cl2 Pd1 Cl1 -178.03(4) 3_665 .
Pd1 Cl2 Pd1 Cl2 0.0 3_665 3_665
C6 C1 C2 C3 -0.9(6) . .
C7 C1 C2 C3 179.9(4) . .
C1 C2 C3 C4 0.2(6) . .
C2 C3 C4 C5 0.4(6) . .
C3 C4 C5 C6 -0.2(6) . .
C4 C5 C6 C1 -0.5(6) . .
C4 C5 C6 C20 -173.6(4) . .
C2 C1 C6 C5 1.1(5) . .
C7 C1 C6 C5 -179.8(3) . .
C2 C1 C6 C20 174.0(3) . .
C7 C1 C6 C20 -6.9(5) . .
C8 N1 C7 C1 172.7(3) . .
Pd1 N1 C7 C1 -10.1(5) . .
C2 C1 C7 N1 -51.0(5) . .
C6 C1 C7 N1 129.9(4) . .
C7 N1 C8 C9 105.5(4) . .
Pd1 N1 C8 C9 -71.8(4) . .
C7 N1 C8 C13 -76.0(4) . .
Pd1 N1 C8 C13 106.8(3) . .
C13 C8 C9 C10 -2.5(5) . .
N1 C8 C9 C10 176.0(3) . .
C13 C8 C9 C14 175.8(3) . .
N1 C8 C9 C14 -5.7(5) . .
C8 C9 C10 C11 0.7(6) . .
C14 C9 C10 C11 -177.7(4) . .
C9 C10 C11 C12 1.6(6) . .
C10 C11 C12 C13 -2.2(6) . .
C11 C12 C13 C8 0.4(6) . .
C11 C12 C13 C17 178.5(4) . .
C9 C8 C13 C12 1.9(5) . .
N1 C8 C13 C12 -176.5(3) . .
C9 C8 C13 C17 -176.1(3) . .
N1 C8 C13 C17 5.5(5) . .
C10 C9 C14 C16 -74.9(5) . .
C8 C9 C14 C16 106.8(4) . .
C10 C9 C14 C15 49.1(5) . .
C8 C9 C14 C15 -129.1(4) . .
C12 C13 C17 C18 42.6(5) . .
C8 C13 C17 C18 -139.5(4) . .
C12 C13 C17 C19 -81.1(4) . .
C8 C13 C17 C19 96.8(4) . .
C21 N2 C20 C6 -175.1(3) . .
C5 C6 C20 N2 164.7(4) . .
C1 C6 C20 N2 -8.1(6) . .
C20 N2 C21 C26 -108.5(4) . .
C20 N2 C21 C22 78.3(5) . .
C26 C21 C22 C23 -0.3(6) . .
N2 C21 C22 C23 172.6(3) . .
C26 C21 C22 C27 180.0(4) . .
N2 C21 C22 C27 -7.1(5) . .
C21 C22 C23 C24 0.8(6) . .
C27 C22 C23 C24 -179.5(4) . .
C22 C23 C24 C25 -0.6(7) . .
C23 C24 C25 C26 -0.1(7) . .
C22 C21 C26 C25 -0.4(6) . .
N2 C21 C26 C25 -173.4(3) . .
C22 C21 C26 C30 177.3(4) . .
N2 C21 C26 C30 4.3(5) . .
C24 C25 C26 C21 0.6(6) . .
C24 C25 C26 C30 -177.1(4) . .
C23 C22 C27 C28 81.5(5) . .
C21 C22 C27 C28 -98.7(4) . .
C23 C22 C27 C29 -43.2(5) . .
C21 C22 C27 C29 136.6(4) . .
C21 C26 C30 C31 -95.1(5) . .
C25 C26 C30 C31 82.4(5) . .
C21 C26 C30 C32 137.5(4) . .
C25 C26 C30 C32 -45.0(6) . .
